data_7207264
loop_
_publ_author_name
'Grabowsky, Simon'
'Dean, Pamela M.'
'Skelton, Brian W.'
'Sobolev, Alexandre N.'
'Spackman, Mark A.'
'White, Allan H.'

_publ_section_title
;
 Crystal packing in the 2-R,4-oxo-[1,3-a/b]-naphthodioxanes -- Hirshfeld
 surface analysis and melting point correlation
;
_journal_issue 3
_journal_name_full CrystEngComm
_journal_page_first 1083
_journal_paper_doi 10.1039/c2ce06393j
_journal_volume 14
_journal_year 2012
_chemical_formula_moiety 'C16 H16 O3'
_chemical_formula_sum 'C16 H16 O3'
_chemical_formula_weight 256.29
_chemical_name_systematic
;
?
;
_space_group_IT_number 15
_symmetry_cell_setting monoclinic
_symmetry_Int_Tables_number 15
_symmetry_space_group_name_Hall '-C 2yc'
_symmetry_space_group_name_H-M 'C 1 2/c 1'
_atom_sites_solution_hydrogens geom
_atom_sites_solution_primary direct
_atom_sites_solution_secondary difmap
_audit_creation_method SHELXL-97
_cell_angle_alpha 90.0
_cell_angle_beta 108.565(2)
_cell_angle_gamma 90.0
_cell_formula_units_Z 8
_cell_length_a 11.8830(2)
_cell_length_b 14.6412(3)
_cell_length_c 15.4699(3)
_cell_measurement_reflns_used 8390
_cell_measurement_temperature 100(2)
_cell_measurement_theta_max 37.22
_cell_measurement_theta_min 2.95
_cell_volume 2551.42(9)
_computing_cell_refinement
;
CrysAlisPro, Oxford Diffraction Ltd.,
Version 1.171.33.41 (release 06-05-2009 CrysAlis171 .NET)
(compiled May 6 2009,17:20:42)
;
_computing_data_collection
;
CrysAlisPro, Oxford Diffraction Ltd.,
Version 1.171.33.41 (release 06-05-2009 CrysAlis171 .NET)
(compiled May 6 2009,17:20:42)
;
_computing_data_reduction
;
CrysAlisPro, Oxford Diffraction Ltd.,
Version 1.171.33.41 (release 06-05-2009 CrysAlis171 .NET)
(compiled May 6 2009,17:20:42)
;
_computing_molecular_graphics 'X-Seed 2.0 (Barbour, 2001)'
_computing_publication_material 'SHELXL-97 (Sheldrick, 2008)'
_computing_structure_refinement 'SHELXL-97 (Sheldrick, 2008)'
_computing_structure_solution 'SHELXS-97 (Sheldrick, 2008)'
_diffrn_ambient_temperature 100(2)
_diffrn_detector_area_resol_mean 16.0009
_diffrn_measured_fraction_theta_full 0.999
_diffrn_measured_fraction_theta_max 0.967
_diffrn_measurement_device_type 'Oxford Diffraction Xcalibur-S, Sapphire CCD'
_diffrn_measurement_method '\w scans'
_diffrn_radiation_monochromator graphite
_diffrn_radiation_source 'normal-focus sealed tube'
_diffrn_radiation_type MoK\a
_diffrn_radiation_wavelength 0.71073
_diffrn_reflns_av_R_equivalents 0.0324
_diffrn_reflns_av_sigmaI/netI 0.0481
_diffrn_reflns_limit_h_max 19
_diffrn_reflns_limit_h_min -18
_diffrn_reflns_limit_k_max 22
_diffrn_reflns_limit_k_min -24
_diffrn_reflns_limit_l_max 25
_diffrn_reflns_limit_l_min -26
_diffrn_reflns_number 26764
_diffrn_reflns_theta_full 35.00
_diffrn_reflns_theta_max 37.33
_diffrn_reflns_theta_min 2.96
_exptl_absorpt_coefficient_mu 0.091
_exptl_absorpt_correction_T_max 1.00000
_exptl_absorpt_correction_T_min 0.99467
_exptl_absorpt_correction_type multi-scan
_exptl_absorpt_process_details
;
CrysAlisPro, Oxford Diffraction Ltd.,
Version 1.171.33.41 (release 06-05-2009 CrysAlis171 .NET)
(compiled May 6 2009,17:20:42)
Empirical absorption correction using spherical harmonics,
implemented in SCALE3 ABSPACK scaling algorithm.
;
_exptl_crystal_colour colorless
_exptl_crystal_density_diffrn 1.334
_exptl_crystal_density_meas ?
_exptl_crystal_description prism
_exptl_crystal_F_000 1088
_exptl_crystal_size_max 0.36
_exptl_crystal_size_mid 0.26
_exptl_crystal_size_min 0.18
_refine_diff_density_max 0.570
_refine_diff_density_min -0.205
_refine_diff_density_rms 0.060
_refine_ls_extinction_method none
_refine_ls_goodness_of_fit_ref 1.007
_refine_ls_hydrogen_treatment constr
_refine_ls_matrix_type full
_refine_ls_number_parameters 172
_refine_ls_number_reflns 6411
_refine_ls_number_restraints 0
_refine_ls_restrained_S_all 1.007
_refine_ls_R_factor_all 0.0830
_refine_ls_R_factor_gt 0.0464
_refine_ls_shift/su_max 0.001
_refine_ls_shift/su_mean 0.000
_refine_ls_structure_factor_coef Fsqd
_refine_ls_weighting_details 'calc w=1/[\s^2^(Fo^2^)+(0.0500P)^2^+0.0000P] where P=(Fo^2^+2Fc^2^)/3'
_refine_ls_weighting_scheme calc
_refine_ls_wR_factor_gt 0.1048
_refine_ls_wR_factor_ref 0.1111
_reflns_number_gt 3924
_reflns_number_total 6411
_reflns_threshold_expression >2sigma(I)
_cod_data_source_file c2ce06393j.txt
_cod_data_source_block ppb354
_cod_depositor_comments
;
The following automatic conversions were performed:

'_exptl_crystal_density_meas' value 'not measured' was changed to '?'
- the value is perceived as not measured.

Automatic conversion script
Id: cif_fix_values 3008 2015-01-20 13:52:24Z robertas 
;
_cod_original_cell_volume 2551.42(8)
_cod_original_sg_symbol_H-M 'C 2/c'
_cod_database_code 7207264

loop_
_symmetry_equiv_pos_as_xyz
'x, y, z'
'-x, y, -z+1/2'
'x+1/2, y+1/2, z'
'-x+1/2, y+1/2, -z+1/2'
'-x, -y, -z'
'x, -y, z-1/2'
'-x+1/2, -y+1/2, -z'
'x+1/2, -y+1/2, z-1/2'

loop_
_atom_site_label
_atom_site_type_symbol
_atom_site_fract_x
_atom_site_fract_y
_atom_site_fract_z
_atom_site_U_iso_or_equiv
_atom_site_adp_type
_atom_site_occupancy
_atom_site_symmetry_multiplicity
_atom_site_calc_flag
_atom_site_refinement_flags
O1 O 0.45783(5) 0.14266(4) 0.35091(4) 0.01857(12) Uani 1 1 d .
C2 C 0.57228(7) 0.10618(5) 0.39498(5) 0.01617(15) Uani 1 1 d .
H2 H 0.6284 0.1258 0.3622 0.019 Uiso 1 1 calc R
O3 O 0.61553(5) 0.13624(4) 0.48866(4) 0.01829(12) Uani 1 1 d .
O4 O 0.67777(5) 0.25844(4) 0.57527(4) 0.02149(14) Uani 1 1 d .
C4 C 0.61893(7) 0.22824(5) 0.50217(5) 0.01620(15) Uani 1 1 d .
C5 C 0.54145(7) 0.28237(5) 0.42602(5) 0.01519(14) Uani 1 1 d .
C6 C 0.54335(7) 0.37621(5) 0.42887(5) 0.01657(15) Uani 1 1 d .
H6 H 0.6010 0.4066 0.4774 0.020 Uiso 1 1 calc R
C7 C 0.46075(7) 0.42798(6) 0.36060(5) 0.01683(15) Uani 1 1 d .
C8 C 0.46109(7) 0.52477(6) 0.36154(6) 0.02017(16) Uani 1 1 d .
H8 H 0.5192 0.5564 0.4086 0.024 Uiso 1 1 calc R
C9 C 0.37848(8) 0.57315(6) 0.29529(6) 0.02341(18) Uani 1 1 d .
H9 H 0.3791 0.6380 0.2969 0.028 Uiso 1 1 calc R
C10 C 0.29243(8) 0.52659(6) 0.22463(6) 0.02390(18) Uani 1 1 d .
H10 H 0.2356 0.5607 0.1788 0.029 Uiso 1 1 calc R
C11 C 0.28944(7) 0.43343(6) 0.22104(6) 0.02142(17) Uani 1 1 d .
H11 H 0.2310 0.4034 0.1728 0.026 Uiso 1 1 calc R
C12 C 0.37337(7) 0.38094(6) 0.28914(5) 0.01701(15) Uani 1 1 d .
C13 C 0.37327(7) 0.28417(6) 0.28673(5) 0.01776(15) Uani 1 1 d .
H13 H 0.3156 0.2524 0.2394 0.021 Uiso 1 1 calc R
C14 C 0.45671(7) 0.23689(5) 0.35291(5) 0.01580(15) Uani 1 1 d .
C15 C 0.56398(7) 0.00381(5) 0.39491(6) 0.01803(15) Uani 1 1 d .
H151 H 0.5275 -0.0178 0.3315 0.022 Uiso 1 1 calc R
H152 H 0.5115 -0.0148 0.4303 0.022 Uiso 1 1 calc R
C16 C 0.68502(7) -0.04177(6) 0.43571(6) 0.02002(16) Uani 1 1 d .
H161 H 0.7329 -0.0307 0.3948 0.024 Uiso 1 1 calc R
H162 H 0.7267 -0.0126 0.4950 0.024 Uiso 1 1 calc R
C17 C 0.67865(8) -0.14447(6) 0.45036(6) 0.02433(18) Uani 1 1 d .
H171 H 0.7604 -0.1693 0.4710 0.029 Uiso 1 1 calc R
H172 H 0.6438 -0.1550 0.4997 0.029 Uiso 1 1 calc R
C18 C 0.60609(9) -0.19697(6) 0.36608(7) 0.0291(2) Uani 1 1 d .
H181 H 0.6062 -0.2621 0.3808 0.044 Uiso 1 1 calc R
H182 H 0.6411 -0.1885 0.3172 0.044 Uiso 1 1 calc R
H183 H 0.5243 -0.1741 0.3460 0.044 Uiso 1 1 calc R

loop_
_atom_site_aniso_label
_atom_site_aniso_U_11
_atom_site_aniso_U_22
_atom_site_aniso_U_33
_atom_site_aniso_U_23
_atom_site_aniso_U_13
_atom_site_aniso_U_12
O1 0.0140(3) 0.0180(3) 0.0198(3) -0.0038(2) -0.0001(2) 0.0002(2)
C2 0.0137(3) 0.0198(4) 0.0129(3) -0.0013(3) 0.0012(3) 0.0003(3)
O3 0.0207(3) 0.0175(3) 0.0139(3) -0.0011(2) 0.0016(2) -0.0010(2)
O4 0.0212(3) 0.0236(3) 0.0146(3) -0.0022(2) -0.0015(2) 0.0000(2)
C4 0.0144(3) 0.0180(4) 0.0153(3) -0.0005(3) 0.0035(3) -0.0009(3)
C5 0.0128(3) 0.0190(4) 0.0125(3) -0.0008(3) 0.0022(3) 0.0000(3)
C6 0.0141(3) 0.0195(4) 0.0146(3) -0.0018(3) 0.0025(3) -0.0010(3)
C7 0.0152(3) 0.0200(4) 0.0155(4) -0.0003(3) 0.0052(3) 0.0019(3)
C8 0.0201(4) 0.0202(4) 0.0206(4) -0.0006(3) 0.0071(3) 0.0005(3)
C9 0.0258(4) 0.0207(4) 0.0258(4) 0.0032(3) 0.0111(4) 0.0062(3)
C10 0.0219(4) 0.0284(5) 0.0205(4) 0.0048(3) 0.0054(3) 0.0111(3)
C11 0.0169(4) 0.0287(5) 0.0164(4) -0.0005(3) 0.0021(3) 0.0070(3)
C12 0.0141(3) 0.0225(4) 0.0141(3) -0.0008(3) 0.0041(3) 0.0040(3)
C13 0.0136(3) 0.0228(4) 0.0148(4) -0.0046(3) 0.0014(3) 0.0018(3)
C14 0.0135(3) 0.0181(4) 0.0149(3) -0.0032(3) 0.0033(3) 0.0003(3)
C15 0.0179(4) 0.0188(4) 0.0165(4) -0.0019(3) 0.0042(3) -0.0019(3)
C16 0.0184(4) 0.0178(4) 0.0225(4) -0.0003(3) 0.0047(3) -0.0008(3)
C17 0.0259(4) 0.0187(4) 0.0251(4) 0.0015(3) 0.0035(3) 0.0003(3)
C18 0.0296(5) 0.0212(4) 0.0330(5) -0.0054(4) 0.0050(4) -0.0014(4)

loop_
_atom_type_symbol
_atom_type_description
_atom_type_scat_dispersion_real
_atom_type_scat_dispersion_imag
_atom_type_scat_source
C C 0.0033 0.0016 'International Tables Vol C Tables 4.2.6.8 and 6.1.1.4'
H H 0.0000 0.0000 'International Tables Vol C Tables 4.2.6.8 and 6.1.1.4'
O O 0.0106 0.0060 'International Tables Vol C Tables 4.2.6.8 and 6.1.1.4'

loop_
_geom_angle_atom_site_label_1
_geom_angle_atom_site_label_2
_geom_angle_atom_site_label_3
_geom_angle
C14 O1 C2 112.36(6)
O1 C2 O3 110.38(6)
O1 C2 C15 108.84(6)
O3 C2 C15 107.89(6)
O1 C2 H2 109.9
O3 C2 H2 109.9
C15 C2 H2 109.9
C4 O3 C2 116.06(6)
O4 C4 O3 119.06(7)
O4 C4 C5 125.40(8)
O3 C4 C5 115.39(6)
C6 C5 C14 119.68(7)
C6 C5 C4 120.81(7)
C14 C5 C4 119.28(7)
C5 C6 C7 120.82(7)
C5 C6 H6 119.6
C7 C6 H6 119.6
C6 C7 C8 122.02(7)
C6 C7 C12 118.72(7)
C8 C7 C12 119.25(7)
C9 C8 C7 120.70(8)
C9 C8 H8 119.7
C7 C8 H8 119.7
C8 C9 C10 119.98(8)
C8 C9 H9 120.0
C10 C9 H9 120.0
C11 C10 C9 121.13(8)
C11 C10 H10 119.4
C9 C10 H10 119.4
C10 C11 C12 120.42(8)
C10 C11 H11 119.8
C12 C11 H11 119.8
C13 C12 C11 121.72(7)
C13 C12 C7 119.75(7)
C11 C12 C7 118.52(7)
C14 C13 C12 119.53(7)
C14 C13 H13 120.2
C12 C13 H13 120.2
C13 C14 O1 119.99(7)
C13 C14 C5 121.44(7)
O1 C14 C5 118.54(7)
C2 C15 C16 112.49(7)
C2 C15 H151 109.1
C16 C15 H151 109.1
C2 C15 H152 109.1
C16 C15 H152 109.1
H151 C15 H152 107.8
C17 C16 C15 114.01(7)
C17 C16 H161 108.7
C15 C16 H161 108.7
C17 C16 H162 108.7
C15 C16 H162 108.7
H161 C16 H162 107.6
C18 C17 C16 114.30(8)
C18 C17 H171 108.7
C16 C17 H171 108.7
C18 C17 H172 108.7
C16 C17 H172 108.7
H171 C17 H172 107.6
C17 C18 H181 109.5
C17 C18 H182 109.5
H181 C18 H182 109.5
C17 C18 H183 109.5
H181 C18 H183 109.5
H182 C18 H183 109.5

loop_
_geom_bond_atom_site_label_1
_geom_bond_atom_site_label_2
_geom_bond_distance
O1 C14 1.3801(10)
O1 C2 1.4175(9)
C2 O3 1.4435(9)
C2 C15 1.5021(11)
C2 H2 1.0000
O3 C4 1.3618(9)
O4 C4 1.2082(9)
C4 C5 1.4741(11)
C5 C6 1.3746(11)
C5 C14 1.4182(10)
C6 C7 1.4118(11)
C6 H6 0.9500
C7 C8 1.4172(12)
C7 C12 1.4296(11)
C8 C9 1.3693(12)
C8 H8 0.9500
C9 C10 1.4119(13)
C9 H9 0.9500
C10 C11 1.3652(13)
C10 H10 0.9500
C11 C12 1.4235(11)
C11 H11 0.9500
C12 C13 1.4173(11)
C13 C14 1.3653(11)
C13 H13 0.9500
C15 C16 1.5279(12)
C15 H151 0.9900
C15 H152 0.9900
C16 C17 1.5261(12)
C16 H161 0.9900
C16 H162 0.9900
C17 C18 1.5226(12)
C17 H171 0.9900
C17 H172 0.9900
C18 H181 0.9800
C18 H182 0.9800
C18 H183 0.9800

loop_
_geom_hbond_atom_site_label_D
_geom_hbond_atom_site_label_H
_geom_hbond_atom_site_label_A
_geom_hbond_distance_DH
_geom_hbond_distance_HA
_geom_hbond_distance_DA
_geom_hbond_angle_DHA
_geom_hbond_site_symmetry_A
C2 H2 O4 1.00 2.77 3.4774(10) 127.7 7_656
C9 H9 O4 0.95 2.74 3.3747(11) 124.7 5_666
C10 H10 O1 0.95 2.50 3.2991(10) 141.4 4
C11 H11 O4 0.95 2.77 3.5822(11) 143.7 8_455
C11 H11 O3 0.95 2.80 3.6747(10) 153.4 8_455
C13 H13 O4 0.95 2.55 3.4130(10) 151.0 8_455

loop_
_geom_torsion_atom_site_label_1
_geom_torsion_atom_site_label_2
_geom_torsion_atom_site_label_3
_geom_torsion_atom_site_label_4
_geom_torsion
C14 O1 C2 O3 58.20(8)
C14 O1 C2 C15 176.43(6)
O1 C2 O3 C4 -55.67(8)
C15 C2 O3 C4 -174.48(6)
C2 O3 C4 O4 -163.48(7)
C2 O3 C4 C5 20.76(9)
O4 C4 C5 C6 9.18(13)
O3 C4 C5 C6 -175.37(7)
O4 C4 C5 C14 -165.18(8)
O3 C4 C5 C14 10.28(10)
C14 C5 C6 C7 0.98(12)
C4 C5 C6 C7 -173.35(7)
C5 C6 C7 C8 -179.63(7)
C5 C6 C7 C12 1.16(12)
C6 C7 C8 C9 -178.80(8)
C12 C7 C8 C9 0.40(12)
C7 C8 C9 C10 -0.57(13)
C8 C9 C10 C11 0.26(13)
C9 C10 C11 C12 0.22(13)
C10 C11 C12 C13 -179.34(8)
C10 C11 C12 C7 -0.37(12)
C6 C7 C12 C13 -1.71(11)
C8 C7 C12 C13 179.06(7)
C6 C7 C12 C11 179.30(7)
C8 C7 C12 C11 0.07(11)
C11 C12 C13 C14 179.04(8)
C7 C12 C13 C14 0.08(12)
C12 C13 C14 O1 -179.63(7)
C12 C13 C14 C5 2.12(12)
C2 O1 C14 C13 153.69(7)
C2 O1 C14 C5 -28.01(9)
C6 C5 C14 C13 -2.69(12)
C4 C5 C14 C13 171.73(7)
C6 C5 C14 O1 179.03(7)
C4 C5 C14 O1 -6.55(11)
O1 C2 C15 C16 176.28(7)
O3 C2 C15 C16 -63.93(8)
C2 C15 C16 C17 171.08(7)
C15 C16 C17 C18 52.85(11)
